data_2005504
loop_
_publ_author_name
'Cot\'e, M. L.'
'Thompson, H. W.'
'Lalancette, R. A.'
'Williams, IV, J. A.'

_publ_section_title
;
 (<i>E</i>)-2-Acetylcinnamic Acid: Hydrogen-Bonding Pattern of an
 \a,\b-Unsaturated \b'-Keto Acid
;
_journal_issue 10
_journal_name_full 'Acta Crystallographica Section C'
_journal_page_first 2612
_journal_page_last 2614
_journal_paper_doi 10.1107/S0108270196005860
_journal_volume 52
_journal_year 1996
_chemical_formula_analytical 'C11 H10 O3'
_chemical_formula_moiety 'C11 H10 O3'
_chemical_formula_structural 'C11 H10 O3'
_chemical_formula_sum 'C11 H10 O3'
_chemical_formula_weight 190.19
_chemical_melting_point 393
_chemical_name_common '(E)-2-Acetylcinnamic Acid'
_chemical_name_systematic '(E)-2-acetyl-3-phenylpropenoic acid'
_space_group_IT_number 15
_symmetry_cell_setting monoclinic
_symmetry_space_group_name_Hall '-C 2yc'
_symmetry_space_group_name_H-M 'C 1 2/c 1'
_audit_creation_method SHELXL
_cell_angle_alpha 90.00
_cell_angle_beta 91.89(1)
_cell_angle_gamma 90.00
_cell_formula_units_Z 8
_cell_length_a 12.846(2)
_cell_length_b 13.608(2)
_cell_length_c 11.146(1)
_cell_measurement_reflns_used 35
_cell_measurement_temperature 296(2)
_cell_measurement_theta_max 21.45
_cell_measurement_theta_min 7.19
_cell_volume 1947.4(5)
_computing_cell_refinement XSCANS
_computing_data_collection 'XSCANS (Fait, 1991)'
_computing_data_reduction XSCANS
_computing_molecular_graphics SHELXTL/PC
_computing_publication_material SHELXTL/PC
_computing_structure_refinement 'SHELXTL/PC (Sheldrick, 1990b)'
_computing_structure_solution 'SHELXS86 (Sheldrick, 1990a)'
_diffrn_ambient_temperature 296(2)
_diffrn_measurement_device 'Siemens P4'
_diffrn_measurement_method '2\q/\q scans'
_diffrn_radiation_monochromator graphite
_diffrn_radiation_source 'fine-focus sealed tube'
_diffrn_radiation_type MoK\a
_diffrn_radiation_wavelength 0.71073
_diffrn_reflns_av_R_equivalents 0.0463
_diffrn_reflns_av_sigmaI/netI 0.0601
_diffrn_reflns_limit_h_max 16
_diffrn_reflns_limit_h_min -16
_diffrn_reflns_limit_k_max 17
_diffrn_reflns_limit_k_min -1
_diffrn_reflns_limit_l_max 14
_diffrn_reflns_limit_l_min 0
_diffrn_reflns_number 2738
_diffrn_reflns_theta_max 27.5
_diffrn_reflns_theta_min 1.5
_diffrn_standards_decay_% 1.09
_diffrn_standards_interval_count 97
_diffrn_standards_number 3
_exptl_absorpt_coefficient_mu 0.095
_exptl_absorpt_correction_T_max 0.980
_exptl_absorpt_correction_T_min 0.968
_exptl_absorpt_correction_type 'Face-indexed numerical'
_exptl_crystal_colour Clear
_exptl_crystal_density_diffrn 1.297
_exptl_crystal_density_meas 1.28(1)
_exptl_crystal_density_method 'floatation in cyclohexane/CCl~3~Br'
_exptl_crystal_description Prism
_exptl_crystal_F_000 800
_exptl_crystal_size_max 0.64
_exptl_crystal_size_mid 0.44
_exptl_crystal_size_min 0.26
_refine_diff_density_max 0.137
_refine_diff_density_min -0.141
_refine_ls_extinction_coef 0.006(2)
_refine_ls_extinction_method 'SHELXL93 (Sheldrick, 1993)'
_refine_ls_goodness_of_fit_all 0.858
_refine_ls_goodness_of_fit_obs 1.055
_refine_ls_hydrogen_treatment
;
;
_refine_ls_matrix_type full
_refine_ls_number_parameters 132
_refine_ls_number_reflns 2230
_refine_ls_number_restraints 0
_refine_ls_restrained_S_all 0.858
_refine_ls_restrained_S_obs 1.055
_refine_ls_R_factor_all 0.0803
_refine_ls_R_factor_obs 0.0436
_refine_ls_shift/esd_max -0.001
_refine_ls_shift/esd_mean 0.000
_refine_ls_structure_factor_coef Fsqd
_refine_ls_weighting_details 'w = 1/[\s^2^(Fo^2^)+(0.0765P)^2^] where P=(Fo^2^+2Fc^2^)/3'
_refine_ls_weighting_scheme calc
_refine_ls_wR_factor_all 0.1197
_refine_ls_wR_factor_obs 0.1081
_reflns_number_observed 1256
_reflns_number_total 2230
_reflns_observed_criterion >4sigma(F)
_cod_data_source_file fg1176.cif
_cod_data_source_block lalancette
_cod_depositor_comments
;
The following automatic conversions were performed:
'_symmetry_cell_setting' value 'Monoclinic' changed to 'monoclinic'
according to '/home/saulius/struct/CIF-dictionaries/cif_core.dic'
dictionary named 'cif_core.dic' version 2.4.1 from 2010-06-29.

Automatic conversion script
Id: cif_fix_enum 1527 2010-12-29 10:47:43Z saulius 

The following automatic conversions were performed:

'_symmetry_cell_setting' value 'Monoclinic' changed to 'monoclinic'
according to /home/saulius/struct/CIF-dictionaries/cif_core.dic
dictionary named 'cif_core.dic' version 2.4.1 from
2010-06-29.

'_geom_bond_publ_flag' value 'Y' changed to 'y'
according to /home/saulius/struct/CIF-dictionaries/cif_core.dic
dictionary named 'cif_core.dic' version 2.4.1 from 2010-06-29 (9
times).

'_geom_angle_publ_flag' value 'Y' changed to 'y' according
to /home/saulius/struct/CIF-dictionaries/cif_core.dic dictionary
named 'cif_core.dic' version 2.4.1 from 2010-06-29 (12
times).

'_geom_torsion_publ_flag' value 'Y' changed to 'y' according
to /home/saulius/struct/CIF-dictionaries/cif_core.dic dictionary
named 'cif_core.dic' version 2.4.1 from 2010-06-29 (8 times).

Automatic conversion script
Id: cif_fix_values 1715 2011-07-08 13:25:40Z adriana 

The following automatic conversions were performed:

'_refine_ls_weighting_scheme' value 'calc w =
1/[\s^2^(Fo^2^)+(0.0765P)^2^] where P=(Fo^2^+2Fc^2^)/3' was changed
to 'calc'. New tag '_refine_ls_weighting_details' was created. The
value of the new tag was set to 'w = 1/[\s^2^(Fo^2^)+(0.0765P)^2^]
where P=(Fo^2^+2Fc^2^)/3'.

Automatic conversion script
Id: cif_fix_values 3143 2015-03-26 13:38:13Z robertas 
;
_cod_original_sg_symbol_H-M 'C 2 / c'
_cod_database_code 2005504

loop_
_symmetry_equiv_pos_as_xyz
'x, y, z'
'-x, y, -z+1/2'
'x+1/2, y+1/2, z'
'-x+1/2, y+1/2, -z+1/2'
'-x, -y, -z'
'x, -y, z-1/2'
'-x+1/2, -y+1/2, -z'
'x+1/2, -y+1/2, z-1/2'

loop_
_atom_site_aniso_label
_atom_site_aniso_U_11
_atom_site_aniso_U_22
_atom_site_aniso_U_33
_atom_site_aniso_U_12
_atom_site_aniso_U_13
_atom_site_aniso_U_23
O1 0.0742(9) 0.0744(9) 0.0876(9) -0.0046(7) 0.0117(7) 0.0312(7)
O2 0.0485(7) 0.0523(7) 0.0872(9) -0.0041(5) 0.0274(6) 0.0034(6)
O3 0.0457(6) 0.0529(7) 0.0937(9) 0.0061(6) 0.0263(6) 0.0041(6)
C1 0.0403(8) 0.0493(9) 0.0517(9) 0.0017(7) 0.0124(7) 0.0026(7)
C2 0.0379(8) 0.0471(9) 0.0494(8) 0.0009(7) 0.0084(7) 0.0038(7)
C3 0.0403(8) 0.0463(9) 0.0575(9) -0.0022(7) 0.0119(7) 0.0032(7)
C4 0.0383(8) 0.0492(9) 0.0508(8) 0.0015(7) 0.0078(6) -0.0010(7)
C5 0.0483(9) 0.0485(10) 0.0867(12) -0.0009(8) 0.0231(9) -0.0006(8)
C6 0.0466(10) 0.0636(12) 0.0941(14) -0.0056(9) 0.0252(9) -0.0014(10)
C7 0.0395(9) 0.0742(13) 0.0783(12) 0.0070(9) 0.0144(8) -0.0029(10)
C8 0.0527(11) 0.0571(11) 0.0928(14) 0.0143(9) 0.0149(10) 0.0049(10)
C9 0.0478(9) 0.0510(10) 0.0777(12) 0.0027(8) 0.0148(8) 0.0066(9)
C10 0.0372(8) 0.0505(9) 0.0683(11) 0.0063(7) 0.0165(7) 0.0066(8)
C11 0.091(2) 0.0687(14) 0.093(2) -0.0190(12) 0.0130(12) -0.0232(11)

loop_
_atom_site_label
_atom_site_occupancy
_atom_site_fract_x
_atom_site_fract_y
_atom_site_fract_z
_atom_site_U_iso_or_equiv
_atom_site_thermal_displace_type
_atom_site_calc_flag
_atom_site_refinement_flags
_atom_site_type_symbol
O1 1 0.77548(11) 0.48311(10) 0.04186(13) 0.0785(4) Uani d . O
O2 1 0.59941(8) 0.25431(8) 0.21848(11) 0.0621(4) Uani d . O
O3 1 0.59795(8) 0.41814(8) 0.22245(11) 0.0635(4) Uani d . O
C1 1 0.64153(12) 0.33645(12) 0.20240(14) 0.0469(4) Uani d . C
C2 1 0.74986(11) 0.34201(11) 0.15971(13) 0.0447(4) Uani d . C
C3 1 0.80322(12) 0.25924(12) 0.14194(14) 0.0478(4) Uani d . C
C4 1 0.90959(11) 0.24345(11) 0.10204(13) 0.0460(4) Uani d . C
C5 1 0.97595(13) 0.31758(13) 0.0642(2) 0.0607(5) Uani d . C
C6 1 1.07523(13) 0.29581(15) 0.0293(2) 0.0676(5) Uani d . C
C7 1 1.10960(13) 0.20057(15) 0.0299(2) 0.0637(5) Uani d . C
C8 1 1.04581(13) 0.12661(14) 0.0653(2) 0.0673(5) Uani d . C
C9 1 0.94611(13) 0.14826(13) 0.1013(2) 0.0586(5) Uani d . C
C10 1 0.78714(12) 0.44530(12) 0.1396(2) 0.0517(4) Uani d . C
C11 1 0.8367(2) 0.49717(15) 0.2432(2) 0.0839(7) Uani d . C
H2' 0.50 0.53294(8) 0.26327(8) 0.2391(1) 0.092(10) Uiso d R H
H3' 0.50 0.53096(8) 0.40781(8) 0.2401(1) 0.092(10) Uiso d R H
H3 1 0.7657(1) 0.2000(1) 0.1583(1) 0.049 Uiso d R H
H5 1 0.9518(1) 0.3843(1) 0.0618(2) 0.069 Uiso d R H
H6 1 1.1209(1) 0.3477(1) 0.0057(2) 0.069 Uiso d R H
H7 1 1.1784(1) 0.1853(1) 0.0044(2) 0.069 Uiso d R H
H8 1 1.0698(1) 0.0598(1) 0.0651(2) 0.069 Uiso d R H
H9 1 0.9022(1) 0.0958(1) 0.1273(2) 0.069 Uiso d R H
H11A 1 0.8989(2) 0.4652(1) 0.2732(2) 0.141 Uiso d R H
H11B 1 0.7886(2) 0.5011(1) 0.3071(2) 0.141 Uiso d R H
H11C 1 0.8636(2) 0.5597(1) 0.2191(2) 0.141 Uiso d R H

loop_
_atom_type_symbol
_atom_type_description
_atom_type_scat_dispersion_real
_atom_type_scat_dispersion_imag
_atom_type_scat_source
C C 0.0033 0.0016 'International Tables Vol C Tables 4.2.6.8 and 6.1.1.4'
H H 0.0000 0.0000 'International Tables Vol C Tables 4.2.6.8 and 6.1.1.4'
O O 0.0106 0.0060 'International Tables Vol C Tables 4.2.6.8 and 6.1.1.4'

loop_
_geom_angle_atom_site_label_1
_geom_angle_atom_site_label_2
_geom_angle_atom_site_label_3
_geom_angle_site_symmetry_3
_geom_angle
_geom_angle_publ_flag
C1 O2 H2' . 109 ?
C1 O3 H3' . 109 ?
O2 C1 O3 . 124.00(10) y
O2 C1 C2 . 120.20(10) y
O3 C1 C2 . 115.80(10) y
C3 C2 C1 . 119.60(10) y
C3 C2 C10 . 126.70(10) y
C1 C2 C10 . 113.60(10) y
C2 C3 C4 . 131.00(10) y
C2 C3 H3 . 115 ?
C4 C3 H3 . 114 ?
C9 C4 C5 . 120 ?
C9 C4 C3 . 120 ?
C5 C4 C3 . 124.80(10) ?
C6 C5 C4 . 120.7(2) ?
C6 C5 H5 . 120 ?
C4 C5 H5 . 120 ?
C7 C6 C5 . 120.2(2) ?
C7 C6 H6 . 120 ?
C5 C6 H6 . 120 ?
C6 C7 C8 . 120.2(2) ?
C6 C7 H7 . 120 ?
C8 C7 H7 . 119 ?
C7 C8 C9 . 119.8(2) ?
C7 C8 H8 . 120 ?
C9 C8 H8 . 120 ?
C4 C9 C8 . 121.3(2) ?
C4 C9 H9 . 120 ?
C8 C9 H9 . 119 ?
O1 C10 C11 . 122.5(2) y
O1 C10 C2 . 120.1(2) y
C11 C10 C2 . 117.4(2) y
C10 C11 H11C . 111 ?
C10 C11 H11B . 110 ?
H11C C11 H11B . 114 ?
C10 C11 H11A . 113 ?
H11C C11 H11A . 101 ?
H11B C11 H11A . 108 ?
C1 O2 O2 2_655 117.20(10) y
C1 O3 O3 2_655 118.40(10) y

loop_
_geom_bond_atom_site_label_1
_geom_bond_atom_site_label_2
_geom_bond_site_symmetry_2
_geom_bond_distance
_geom_bond_publ_flag
O1 C10 . 1.209(2) y
O2 C1 . 1.257(2) y
O3 C1 . 1.268(2) y
C1 C2 . 1.487(2) y
C2 C3 . 1.337(2) y
C2 C10 . 1.504(2) y
C3 C4 . 1.467(2) y
C4 C9 . 1.378(2) ?
C4 C5 . 1.395(2) ?
C5 C6 . 1.378(2) ?
C6 C7 . 1.369(3) ?
C7 C8 . 1.364(2) ?
C8 C9 . 1.386(2) ?
C10 C11 . 1.480(3) y
O1 H11B 6_565 2.64 y

loop_
_geom_torsion_atom_site_label_1
_geom_torsion_atom_site_label_2
_geom_torsion_atom_site_label_3
_geom_torsion_atom_site_label_4
_geom_torsion
_geom_torsion_publ_flag
O2 C1 C2 C3 -2.0(2) y
O3 C1 C2 C3 176.80(10) y
O2 C1 C2 C10 177.30(10) y
O3 C1 C2 C10 -3.9(2) y
C1 C2 C3 C4 -179.3(2) y
C10 C2 C3 C4 1.5(3) ?
C2 C3 C4 C9 174.9(2) ?
C2 C3 C4 C5 -5.5(3) ?
C9 C4 C5 C6 -1.0(3) ?
C3 C4 C5 C6 179.4(2) ?
C4 C5 C6 C7 0.8(3) ?
C5 C6 C7 C8 -0.1(3) ?
C6 C7 C8 C9 -0.3(3) ?
C5 C4 C9 C8 0.6(3) ?
C3 C4 C9 C8 -179.8(2) ?
C7 C8 C9 C4 0.1(3) ?
C3 C2 C10 O1 87.9(2) y
C1 C2 C10 O1 -91.4(2) y
C3 C2 C10 C11 -92.7(2) y
C1 C2 C10 C11 88.1(2) ?
